data_4085891
loop_
_publ_author_name
'Hao, Zhiqiang'
'Xu, Bin'
'Gao, Wei'
'Han, Yuxi'
'Zeng, Guang'
'Zhang, Jingshun'
'Li, Guanghua'
'Mu, Ying'

_publ_section_title
;
 Chromium Complexes withN,N,N-Tridentate Quinolinyl Anilido-Imine Ligand:
 Synthesis, Characterization, and Catalysis in Ethylene Polymerization
;
_journal_issue 12
_journal_name_full Organometallics
_journal_page_first 2783
_journal_paper_doi 10.1021/acs.organomet.5b00247
_journal_volume 34
_journal_year 2015
_chemical_formula_sum 'C32 H36 Cl Cr N3 O'
_chemical_formula_weight 566.09
_chemical_name_systematic
; 
 ? 
;
_space_group_IT_number 33
_symmetry_cell_setting orthorhombic
_symmetry_space_group_name_Hall 'P 2c -2n'
_symmetry_space_group_name_H-M 'P n a 21'
_atom_sites_solution_hydrogens geom
_atom_sites_solution_primary direct
_atom_sites_solution_secondary difmap
_audit_creation_method SHELXL-97
_cell_angle_alpha 90.00
_cell_angle_beta 90.00
_cell_angle_gamma 90.00
_cell_formula_units_Z 4
_cell_length_a 27.803(4)
_cell_length_b 12.3863(19)
_cell_length_c 8.4728(14)
_cell_measurement_reflns_used 831
_cell_measurement_temperature 185(2)
_cell_measurement_theta_max 17.86
_cell_measurement_theta_min 2.20
_cell_volume 2917.8(8)
_computing_cell_refinement 'Bruker SMART'
_computing_data_collection 'Bruker SMART'
_computing_data_reduction 'Bruker SAINT'
_computing_molecular_graphics 'Bruker SHELXTL'
_computing_publication_material 'Bruker SHELXTL'
_computing_structure_refinement 'SHELXL-97 (Sheldrick, 1997)'
_computing_structure_solution 'SHELXS-97 (Sheldrick, 1990)'
_diffrn_ambient_temperature 185(2)
_diffrn_measured_fraction_theta_full 0.996
_diffrn_measured_fraction_theta_max 0.996
_diffrn_measurement_device_type 'CCD area detector'
_diffrn_measurement_method 'phi and omega scan'
_diffrn_radiation_monochromator graphite
_diffrn_radiation_source 'fine-focus sealed tube'
_diffrn_radiation_type MoK\a
_diffrn_radiation_wavelength 0.71073
_diffrn_reflns_av_R_equivalents 0.1190
_diffrn_reflns_av_sigmaI/netI 0.1115
_diffrn_reflns_limit_h_max 27
_diffrn_reflns_limit_h_min -30
_diffrn_reflns_limit_k_max 13
_diffrn_reflns_limit_k_min -13
_diffrn_reflns_limit_l_max 9
_diffrn_reflns_limit_l_min -7
_diffrn_reflns_number 11981
_diffrn_reflns_theta_full 23.29
_diffrn_reflns_theta_max 23.29
_diffrn_reflns_theta_min 1.46
_exptl_absorpt_coefficient_mu 0.513
_exptl_absorpt_correction_T_max 0.9458
_exptl_absorpt_correction_T_min 0.9225
_exptl_absorpt_correction_type none
_exptl_crystal_colour red
_exptl_crystal_density_diffrn 1.289
_exptl_crystal_density_method 'not measured'
_exptl_crystal_description block
_exptl_crystal_F_000 1192
_exptl_crystal_size_max 0.16
_exptl_crystal_size_mid 0.15
_exptl_crystal_size_min 0.11
_refine_diff_density_max 0.462
_refine_diff_density_min -0.328
_refine_diff_density_rms 0.064
_refine_ls_abs_structure_details 'Flack H D (1983), Acta Cryst. A39, 876-881'
_refine_ls_abs_structure_Flack 0.03(5)
_refine_ls_extinction_method none
_refine_ls_goodness_of_fit_ref 1.050
_refine_ls_hydrogen_treatment constr
_refine_ls_matrix_type full
_refine_ls_number_parameters 347
_refine_ls_number_reflns 3556
_refine_ls_number_restraints 1
_refine_ls_restrained_S_all 1.049
_refine_ls_R_factor_all 0.1035
_refine_ls_R_factor_gt 0.0644
_refine_ls_shift/su_max 0.000
_refine_ls_shift/su_mean 0.000
_refine_ls_structure_factor_coef Fsqd
_refine_ls_weighting_details 'calc w=1/[\s^2^(Fo^2^)+(0.0160P)^2^+2.5730P] where P=(Fo^2^+2Fc^2^)/3'
_refine_ls_weighting_scheme calc
_refine_ls_wR_factor_gt 0.0987
_refine_ls_wR_factor_ref 0.1127
_reflns_number_gt 2541
_reflns_number_total 3556
_reflns_threshold_expression >2sigma(I)
_cod_data_source_file om5b00247_si_001.cif
_cod_data_source_block Complex_3c
_cod_depositor_comments
;
The following automatic conversions were performed:

'_symmetry_cell_setting' value 'Orthorhombic' changed to
'orthorhombic' according to
/usr/data/users/saulius/crontab/automatic-downloads/rss-feeds/ACS/lib/dictionaries/cif_core.dic
dictionary named 'cif_core.dic' version 2.4.2 from 2011-04-26.

Automatic conversion script
Id: cif_fix_values 3271 2015-04-21 07:52:19Z andrius 

 Adding full bibliography for 4085889--4085894.cif.
;
_cod_original_sg_symbol_H-M Pna2(1)
_cod_database_code 4085891

loop_
_symmetry_equiv_pos_as_xyz
'x, y, z'
'-x, -y, z+1/2'
'x+1/2, -y+1/2, z'
'-x+1/2, y+1/2, z+1/2'

loop_
_atom_site_label
_atom_site_type_symbol
_atom_site_fract_x
_atom_site_fract_y
_atom_site_fract_z
_atom_site_U_iso_or_equiv
_atom_site_adp_type
_atom_site_occupancy
_atom_site_symmetry_multiplicity
_atom_site_calc_flag
_atom_site_refinement_flags
Cr1 Cr 0.86377(3) 0.26196(7) -0.05704(18) 0.0295(3) Uani 1 1 d .
Cl1 Cl 0.78456(6) 0.19781(12) -0.0637(4) 0.0446(5) Uani 1 1 d .
O1 O 0.8505(2) 0.3966(5) 0.1463(7) 0.0408(17) Uani 1 1 d .
N1 N 0.93207(18) 0.3119(4) -0.0987(7) 0.0273(17) Uani 1 1 d .
N2 N 0.8897(2) 0.1344(4) 0.0748(7) 0.0246(15) Uani 1 1 d .
N3 N 0.8510(2) 0.3936(5) -0.2052(8) 0.0307(18) Uani 1 1 d .
C7 C 0.9351(2) 0.1119(5) 0.0888(9) 0.028(2) Uani 1 1 d .
H7 H 0.9428 0.0588 0.1655 0.033 Uiso 1 1 calc R
C17 C 0.8594(2) 0.0567(6) 0.1593(10) 0.028(2) Uani 1 1 d .
C2 C 1.0130(2) 0.2600(6) -0.1967(9) 0.035(2) Uani 1 1 d .
H2 H 1.0122 0.3155 -0.2741 0.042 Uiso 1 1 calc R
C26 C 0.8612(3) -0.0622(6) -0.0864(10) 0.045(2) Uani 1 1 d .
H26 H 0.8683 0.0093 -0.1361 0.055 Uiso 1 1 calc R
C6 C 0.9749(2) 0.1561(5) 0.0047(9) 0.027(2) Uani 1 1 d .
C5 C 1.0169(3) 0.0943(5) 0.0158(10) 0.039(2) Uani 1 1 d .
H5 H 1.0179 0.0363 0.0890 0.046 Uiso 1 1 calc R
C14 C 0.8431(4) 0.5927(7) -0.3551(11) 0.048(3) Uani 1 1 d .
H14 H 0.8400 0.6604 -0.4067 0.058 Uiso 1 1 calc R
C13 C 0.8904(3) 0.4573(7) -0.2260(10) 0.036(2) Uani 1 1 d .
C9 C 0.9746(3) 0.4838(6) -0.1680(10) 0.043(2) Uani 1 1 d .
H9 H 1.0038 0.4615 -0.1199 0.052 Uiso 1 1 calc R
C8 C 0.9349(3) 0.4152(6) -0.1642(10) 0.037(2) Uani 1 1 d .
C12 C 0.8888(4) 0.5595(7) -0.3002(10) 0.039(3) Uani 1 1 d .
C16 C 0.8083(4) 0.4274(7) -0.2590(10) 0.041(3) Uani 1 1 d .
H16 H 0.7808 0.3829 -0.2461 0.049 Uiso 1 1 calc R
C4 C 1.0570(2) 0.1148(5) -0.0764(13) 0.045(2) Uani 1 1 d .
H4 H 1.0858 0.0742 -0.0649 0.054 Uiso 1 1 calc R
C22 C 0.8480(2) -0.0398(6) 0.0839(10) 0.0291(19) Uani 1 1 d .
C23 C 0.8547(3) 0.1866(7) 0.3921(10) 0.050(3) Uani 1 1 d .
H23 H 0.8674 0.2359 0.3085 0.060 Uiso 1 1 calc R
C1 C 0.9725(2) 0.2462(5) -0.0979(8) 0.025(2) Uani 1 1 d .
C18 C 0.8450(3) 0.0803(6) 0.3126(10) 0.034(2) Uani 1 1 d .
C11 C 0.9307(3) 0.6220(6) -0.3062(12) 0.048(3) Uani 1 1 d .
H11 H 0.9301 0.6907 -0.3561 0.058 Uiso 1 1 calc R
C15 C 0.8037(4) 0.5300(7) -0.3356(12) 0.051(3) Uani 1 1 d .
H15 H 0.7732 0.5537 -0.3725 0.062 Uiso 1 1 calc R
C20 C 0.8112(3) -0.0983(8) 0.3285(13) 0.048(3) Uani 1 1 d .
H20 H 0.7966 -0.1536 0.3898 0.058 Uiso 1 1 calc R
C29 C 0.8860(3) 0.4644(7) 0.2142(12) 0.052(3) Uani 1 1 d .
H29A H 0.9175 0.4521 0.1630 0.062 Uiso 1 1 calc R
H29B H 0.8892 0.4492 0.3284 0.062 Uiso 1 1 calc R
C32 C 0.8067(3) 0.4541(7) 0.1637(13) 0.053(3) Uani 1 1 d .
H32A H 0.7931 0.4416 0.2701 0.064 Uiso 1 1 calc R
H32B H 0.7830 0.4295 0.0842 0.064 Uiso 1 1 calc R
C21 C 0.8227(3) -0.1177(7) 0.1762(12) 0.039(2) Uani 1 1 d .
H21 H 0.8137 -0.1845 0.1296 0.047 Uiso 1 1 calc R
C10 C 0.9723(3) 0.5854(6) -0.2412(11) 0.054(3) Uani 1 1 d .
H10 H 1.0003 0.6292 -0.2454 0.064 Uiso 1 1 calc R
C28 C 0.9064(3) -0.1283(6) -0.0999(11) 0.064(3) Uani 1 1 d .
H28A H 0.9017 -0.1977 -0.0464 0.096 Uiso 1 1 calc R
H28B H 0.9331 -0.0894 -0.0504 0.096 Uiso 1 1 calc R
H28C H 0.9137 -0.1409 -0.2115 0.096 Uiso 1 1 calc R
C25 C 0.8946(3) 0.1781(8) 0.5196(11) 0.077(3) Uani 1 1 d .
H25A H 0.9240 0.1494 0.4717 0.115 Uiso 1 1 calc R
H25B H 0.8839 0.1297 0.6041 0.115 Uiso 1 1 calc R
H25C H 0.9010 0.2499 0.5634 0.115 Uiso 1 1 calc R
C19 C 0.8204(3) 0.0011(7) 0.3959(11) 0.048(2) Uani 1 1 d .
H19 H 0.8099 0.0155 0.5005 0.057 Uiso 1 1 calc R
C30 C 0.8699(4) 0.5784(9) 0.1888(14) 0.072(4) Uani 1 1 d .
H30A H 0.8888 0.6132 0.1039 0.086 Uiso 1 1 calc R
H30B H 0.8733 0.6213 0.2868 0.086 Uiso 1 1 calc R
C27 C 0.8194(4) -0.1106(8) -0.1771(13) 0.088(4) Uani 1 1 d .
H27A H 0.8134 -0.1842 -0.1395 0.132 Uiso 1 1 calc R
H27B H 0.8272 -0.1124 -0.2899 0.132 Uiso 1 1 calc R
H27C H 0.7906 -0.0664 -0.1605 0.132 Uiso 1 1 calc R
C24 C 0.8089(3) 0.2383(6) 0.4529(15) 0.087(3) Uani 1 1 d .
H24A H 0.8005 0.2067 0.5552 0.130 Uiso 1 1 calc R
H24B H 0.7828 0.2254 0.3776 0.130 Uiso 1 1 calc R
H24C H 0.8139 0.3161 0.4651 0.130 Uiso 1 1 calc R
C31 C 0.8172(4) 0.5680(7) 0.1418(15) 0.078(4) Uani 1 1 d .
H31A H 0.7966 0.6133 0.2102 0.094 Uiso 1 1 calc R
H31B H 0.8124 0.5897 0.0304 0.094 Uiso 1 1 calc R
C3 C 1.0532(3) 0.1970(6) -0.1859(11) 0.038(2) Uani 1 1 d .
H3 H 1.0793 0.2102 -0.2556 0.046 Uiso 1 1 calc R

loop_
_atom_site_aniso_label
_atom_site_aniso_U_11
_atom_site_aniso_U_22
_atom_site_aniso_U_33
_atom_site_aniso_U_23
_atom_site_aniso_U_13
_atom_site_aniso_U_12
Cr1 0.0264(5) 0.0262(6) 0.0359(7) 0.0045(9) 0.0020(9) 0.0018(5)
Cl1 0.0333(10) 0.0401(10) 0.0604(15) 0.0124(16) -0.0074(16) -0.0021(8)
O1 0.036(4) 0.045(4) 0.042(4) -0.011(3) 0.003(3) -0.001(3)
N1 0.029(3) 0.024(3) 0.030(5) 0.008(3) 0.009(3) -0.001(3)
N2 0.024(4) 0.022(3) 0.027(4) -0.005(3) 0.003(3) -0.002(3)
N3 0.033(4) 0.030(4) 0.029(5) 0.002(4) 0.006(4) 0.004(4)
C7 0.026(5) 0.027(4) 0.030(5) -0.005(4) -0.005(4) -0.007(4)
C17 0.013(4) 0.031(4) 0.039(6) 0.013(4) -0.005(4) 0.009(4)
C2 0.037(5) 0.029(4) 0.039(5) -0.001(4) 0.006(4) -0.011(4)
C26 0.080(6) 0.031(4) 0.026(7) 0.006(5) -0.016(5) -0.001(4)
C6 0.020(4) 0.028(4) 0.033(6) -0.003(4) 0.007(4) -0.002(3)
C5 0.028(5) 0.027(4) 0.062(7) -0.001(4) -0.011(4) -0.005(4)
C14 0.069(7) 0.038(6) 0.038(6) 0.005(5) 0.015(6) 0.029(6)
C13 0.056(6) 0.036(5) 0.017(5) -0.002(4) 0.007(5) 0.008(5)
C9 0.037(5) 0.042(5) 0.051(7) 0.003(5) 0.017(5) -0.005(4)
C8 0.046(6) 0.030(5) 0.034(6) -0.002(4) 0.013(5) 0.002(4)
C12 0.067(7) 0.026(5) 0.024(5) 0.006(4) 0.015(5) 0.023(5)
C16 0.051(7) 0.038(6) 0.033(6) -0.001(5) -0.004(5) 0.019(5)
C4 0.027(4) 0.027(4) 0.082(8) -0.017(6) 0.004(6) 0.007(3)
C22 0.020(4) 0.038(5) 0.029(5) -0.001(4) 0.002(4) -0.001(4)
C23 0.082(7) 0.050(5) 0.019(6) 0.003(4) 0.015(5) 0.017(5)
C1 0.026(4) 0.021(4) 0.027(6) -0.001(4) 0.004(3) -0.004(3)
C18 0.032(5) 0.043(5) 0.026(5) 0.008(4) 0.009(4) 0.014(4)
C11 0.064(7) 0.023(5) 0.058(7) 0.003(5) 0.024(6) -0.003(5)
C15 0.045(6) 0.050(6) 0.059(8) -0.005(6) -0.004(6) 0.021(5)
C20 0.023(5) 0.064(7) 0.059(8) 0.040(6) 0.001(5) -0.007(5)
C29 0.039(6) 0.055(6) 0.061(8) -0.009(6) -0.007(6) -0.008(5)
C32 0.040(6) 0.042(6) 0.077(9) -0.002(6) 0.014(6) 0.011(5)
C21 0.031(5) 0.037(5) 0.050(7) 0.023(5) -0.022(5) -0.017(4)
C10 0.051(7) 0.036(5) 0.074(8) -0.003(5) 0.025(6) 0.000(5)
C28 0.106(8) 0.059(5) 0.028(7) -0.022(5) 0.007(5) 0.001(5)
C25 0.098(9) 0.082(7) 0.050(7) -0.018(6) -0.010(6) 0.006(7)
C19 0.038(5) 0.068(6) 0.038(7) 0.017(5) 0.007(4) 0.019(4)
C30 0.079(9) 0.061(9) 0.075(9) -0.015(7) 0.012(7) -0.038(7)
C27 0.137(11) 0.067(7) 0.060(8) -0.017(7) -0.041(8) -0.024(7)
C24 0.114(7) 0.094(6) 0.051(6) 0.003(9) -0.003(9) 0.048(6)
C31 0.097(10) 0.037(6) 0.101(11) 0.000(6) 0.012(8) 0.026(6)
C3 0.019(5) 0.041(5) 0.055(6) -0.025(5) 0.011(4) 0.000(4)

loop_
_atom_type_symbol
_atom_type_description
_atom_type_scat_dispersion_real
_atom_type_scat_dispersion_imag
_atom_type_scat_source
C C 0.0033 0.0016 'International Tables Vol C Tables 4.2.6.8 and 6.1.1.4'
H H 0.0000 0.0000 'International Tables Vol C Tables 4.2.6.8 and 6.1.1.4'
N N 0.0061 0.0033 'International Tables Vol C Tables 4.2.6.8 and 6.1.1.4'
O O 0.0106 0.0060 'International Tables Vol C Tables 4.2.6.8 and 6.1.1.4'
Cl Cl 0.1484 0.1585 'International Tables Vol C Tables 4.2.6.8 and 6.1.1.4'
Cr Cr 0.3209 0.6236 'International Tables Vol C Tables 4.2.6.8 and 6.1.1.4'

loop_
_geom_angle_atom_site_label_1
_geom_angle_atom_site_label_2
_geom_angle_atom_site_label_3
_geom_angle
N1 Cr1 N2 90.1(2)
N1 Cr1 N3 79.4(2)
N2 Cr1 N3 169.2(3)
N1 Cr1 Cl1 168.5(2)
N2 Cr1 Cl1 94.65(17)
N3 Cr1 Cl1 95.2(2)
C29 O1 C32 104.9(7)
C1 N1 C8 119.5(6)
C1 N1 Cr1 125.4(4)
C8 N1 Cr1 113.7(4)
C7 N2 C17 111.9(6)
C7 N2 Cr1 123.5(5)
C17 N2 Cr1 124.6(4)
C16 N3 C13 119.2(7)
C16 N3 Cr1 126.9(6)
C13 N3 Cr1 113.2(5)
N2 C7 C6 128.9(7)
N2 C7 H7 115.6
C6 C7 H7 115.6
C18 C17 C22 122.9(7)
C18 C17 N2 119.0(7)
C22 C17 N2 118.1(7)
C3 C2 C1 122.9(8)
C3 C2 H2 118.6
C1 C2 H2 118.6
C28 C26 C22 112.0(7)
C28 C26 C27 112.7(7)
C22 C26 C27 111.6(8)
C28 C26 H26 106.7
C22 C26 H26 106.7
C27 C26 H26 106.7
C5 C6 C1 120.7(7)
C5 C6 C7 113.9(7)
C1 C6 C7 125.0(6)
C4 C5 C6 122.3(7)
C4 C5 H5 118.9
C6 C5 H5 118.9
C15 C14 C12 121.3(9)
C15 C14 H14 119.3
C12 C14 H14 119.3
N3 C13 C12 123.4(8)
N3 C13 C8 115.8(7)
C12 C13 C8 120.8(8)
C8 C9 C10 121.5(8)
C8 C9 H9 119.3
C10 C9 H9 119.3
C9 C8 N1 127.9(8)
C9 C8 C13 116.8(7)
N1 C8 C13 115.2(7)
C11 C12 C14 125.2(9)
C11 C12 C13 118.9(9)
C14 C12 C13 115.8(9)
N3 C16 C15 120.8(9)
N3 C16 H16 119.6
C15 C16 H16 119.6
C3 C4 C5 116.8(7)
C3 C4 H4 121.6
C5 C4 H4 121.6
C17 C22 C21 116.2(8)
C17 C22 C26 122.6(7)
C21 C22 C26 121.2(7)
C18 C23 C24 111.9(8)
C18 C23 C25 112.4(7)
C24 C23 C25 113.1(8)
C18 C23 H23 106.3
C24 C23 H23 106.3
C25 C23 H23 106.3
N1 C1 C2 124.8(6)
N1 C1 C6 120.2(6)
C2 C1 C6 115.0(6)
C19 C18 C17 118.0(8)
C19 C18 C23 118.6(8)
C17 C18 C23 123.4(7)
C10 C11 C12 120.6(8)
C10 C11 H11 119.7
C12 C11 H11 119.7
C14 C15 C16 119.4(9)
C14 C15 H15 120.3
C16 C15 H15 120.3
C21 C20 C19 120.6(8)
C21 C20 H20 119.7
C19 C20 H20 119.7
O1 C29 C30 107.0(8)
O1 C29 H29A 110.3
C30 C29 H29A 110.3
O1 C29 H29B 110.3
C30 C29 H29B 110.3
H29A C29 H29B 108.6
O1 C32 C31 107.5(8)
O1 C32 H32A 110.2
C31 C32 H32A 110.2
O1 C32 H32B 110.2
C31 C32 H32B 110.2
H32A C32 H32B 108.5
C20 C21 C22 121.3(8)
C20 C21 H21 119.3
C22 C21 H21 119.3
C11 C10 C9 121.1(8)
C11 C10 H10 119.5
C9 C10 H10 119.5
C26 C28 H28A 109.5
C26 C28 H28B 109.5
H28A C28 H28B 109.5
C26 C28 H28C 109.5
H28A C28 H28C 109.5
H28B C28 H28C 109.5
C23 C25 H25A 109.5
C23 C25 H25B 109.5
H25A C25 H25B 109.5
C23 C25 H25C 109.5
H25A C25 H25C 109.5
H25B C25 H25C 109.5
C20 C19 C18 120.7(8)
C20 C19 H19 119.6
C18 C19 H19 119.6
C29 C30 C31 104.2(8)
C29 C30 H30A 110.9
C31 C30 H30A 110.9
C29 C30 H30B 110.9
C31 C30 H30B 110.9
H30A C30 H30B 108.9
C26 C27 H27A 109.5
C26 C27 H27B 109.5
H27A C27 H27B 109.5
C26 C27 H27C 109.5
H27A C27 H27C 109.5
H27B C27 H27C 109.5
C23 C24 H24A 109.5
C23 C24 H24B 109.5
H24A C24 H24B 109.5
C23 C24 H24C 109.5
H24A C24 H24C 109.5
H24B C24 H24C 109.5
C32 C31 C30 104.0(9)
C32 C31 H31A 111.0
C30 C31 H31A 111.0
C32 C31 H31B 111.0
C30 C31 H31B 111.0
H31A C31 H31B 109.0
C2 C3 C4 121.9(7)
C2 C3 H3 119.0
C4 C3 H3 119.0

loop_
_geom_bond_atom_site_label_1
_geom_bond_atom_site_label_2
_geom_bond_distance
Cr1 N1 2.028(5)
Cr1 N2 2.065(6)
Cr1 N3 2.088(7)
Cr1 Cl1 2.3420(19)
O1 C29 1.418(9)
O1 C32 1.419(10)
N1 C1 1.388(7)
N1 C8 1.396(8)
N2 C7 1.298(8)
N2 C17 1.464(9)
N3 C16 1.338(11)
N3 C13 1.361(10)
C7 C6 1.425(9)
C7 H7 0.9500
C17 C18 1.390(11)
C17 C22 1.392(10)
C2 C3 1.368(9)
C2 C1 1.413(9)
C2 H2 0.9500
C26 C28 1.503(10)
C26 C22 1.515(12)
C26 C27 1.517(11)
C26 H26 1.0000
C6 C5 1.400(9)
C6 C1 1.416(9)
C5 C4 1.386(10)
C5 H5 0.9500
C14 C15 1.353(12)
C14 C12 1.414(12)
C14 H14 0.9500
C13 C12 1.415(11)
C13 C8 1.442(11)
C9 C8 1.392(10)
C9 C10 1.404(10)
C9 H9 0.9500
C12 C11 1.402(12)
C16 C15 1.432(11)
C16 H16 0.9500
C4 C3 1.382(10)
C4 H4 0.9500
C22 C21 1.428(10)
C23 C18 1.504(10)
C23 C24 1.514(10)
C23 C25 1.552(10)
C23 H23 1.0000
C18 C19 1.388(10)
C11 C10 1.358(11)
C11 H11 0.9500
C15 H15 0.9500
C20 C21 1.351(12)
C20 C19 1.382(10)
C20 H20 0.9500
C29 C30 1.497(13)
C29 H29A 0.9900
C29 H29B 0.9900
C32 C31 1.454(11)
C32 H32A 0.9900
C32 H32B 0.9900
C21 H21 0.9500
C10 H10 0.9500
C28 H28A 0.9800
C28 H28B 0.9800
C28 H28C 0.9800
C25 H25A 0.9800
C25 H25B 0.9800
C25 H25C 0.9800
C19 H19 0.9500
C30 C31 1.523(13)
C30 H30A 0.9900
C30 H30B 0.9900
C27 H27A 0.9800
C27 H27B 0.9800
C27 H27C 0.9800
C24 H24A 0.9800
C24 H24B 0.9800
C24 H24C 0.9800
C31 H31A 0.9900
C31 H31B 0.9900
C3 H3 0.9500
